data_2023299
loop_
_publ_author_name
'Assila, Hamza'
'Zaoui, Younes'
'Kalonji Mubengayi, Camille'
'Guerrab, Walid'
'Alsubari, Abdulsalam'
'Mague, Joel T.'
'Ramli, Youssef'
'Ansar, Mhammed'

_publ_section_title
;
 Synthesis, crystal structure and Hirshfeld surface analysis of
 2-{4-[(2-chlorophenyl)methyl]-3-methyl-6-oxopyridazin-1-yl}-N-phenylacetamide
;
_journal_coeditor_code VM2308
_journal_issue 11
_journal_name_full 'Acta Crystallographica Section E Crystallographic Communications'
_journal_page_first 1221
_journal_page_last 1225
_journal_paper_doi 10.1107/S2056989024010296
_journal_volume 80
_journal_year 2024
_chemical_absolute_configuration ad
_chemical_formula_iupac 'C20 H18 Cl N3 O2'
_chemical_formula_moiety 'C20 H18 Cl N3 O2'
_chemical_formula_sum 'C20 H18 Cl N3 O2'
_chemical_formula_weight 367.82
_chemical_name_systematic 2-{4-[(2-Chlorophenyl)methyl]-3-methyl-6-oxopyridazin-1-yl}-<i>N</i>-phenylacetamide
_space_group_crystal_system monoclinic
_space_group_IT_number 4
_space_group_name_Hall 'P 2yb'
_space_group_name_H-M_alt 'P 1 21 1'
_atom_sites_solution_hydrogens mixed
_audit_creation_method SHELXL-2019/1
_cell_angle_alpha 90
_cell_angle_beta 110.901(2)
_cell_angle_gamma 90
_cell_formula_units_Z 2
_cell_length_a 10.1898(6)
_cell_length_b 6.7445(4)
_cell_length_c 14.2538(11)
_cell_measurement_reflns_used 9927
_cell_measurement_temperature 125(2)
_cell_measurement_theta_max 26.402
_cell_measurement_theta_min 3.042
_cell_volume 915.13(10)
_computing_cell_refinement
;
<i>SAINT</i> (Bruker, 2021)
;
_computing_data_collection
;
<i>APEX4</i> (Bruker, 2021)
;
_computing_data_reduction
;
<i>SAINT</i> (Bruker, 2021)
;
_computing_molecular_graphics
;
<i>DIAMOND</i> (Brandenburg & Putz, 2012)
;
_computing_publication_material
;
<i>SHELXTL</i> (Sheldrick, 2008)
;
_computing_structure_refinement
;
<i>SHELXL-2019/1</i> (Sheldrick, 2015b)
;
_computing_structure_solution
;
<i>SHELXT</i> (Sheldrick, 2015a)
;
_diffrn_ambient_temperature 125(2)
_diffrn_detector_area_resol_mean 7.3910
_diffrn_measured_fraction_theta_full 0.995
_diffrn_measured_fraction_theta_max 0.995
_diffrn_measurement_device 'Bruker D8 QUEST PHOTON 3 diffractometer'
_diffrn_measurement_device_type 'Bruker D8 QUEST PHOTON 3 diffractometer'
_diffrn_measurement_method '\f and \w scans'
_diffrn_radiation_monochromator graphite
_diffrn_radiation_type MoK\a
_diffrn_radiation_wavelength 0.71073
_diffrn_reflns_av_R_equivalents 0.0388
_diffrn_reflns_av_unetI/netI 0.0304
_diffrn_reflns_limit_h_max 12
_diffrn_reflns_limit_h_min -12
_diffrn_reflns_limit_k_max 8
_diffrn_reflns_limit_k_min -8
_diffrn_reflns_limit_l_max 17
_diffrn_reflns_limit_l_min -17
_diffrn_reflns_number 21487
_diffrn_reflns_theta_full 26.400
_diffrn_reflns_theta_max 26.400
_diffrn_reflns_theta_min 2.139
_diffrn_source 'fine-focus sealed tube'
_diffrn_source_current 30.0
_diffrn_source_power 1.50
_diffrn_source_voltage 50
_exptl_absorpt_coefficient_mu 0.228
_exptl_absorpt_correction_T_max 0.99
_exptl_absorpt_correction_T_min 0.92
_exptl_absorpt_correction_type numerical
_exptl_absorpt_process_details
;
(<i>SADABS</i>; Krause <i>et al.</i>, 2015)
;
_exptl_crystal_colour colourless
_exptl_crystal_density_diffrn 1.335
_exptl_crystal_density_method 'not measured'
_exptl_crystal_description plate
_exptl_crystal_F_000 384
_exptl_crystal_size_max 0.350
_exptl_crystal_size_mid 0.323
_exptl_crystal_size_min 0.054
_refine_diff_density_max 0.485
_refine_diff_density_min -0.172
_refine_ls_abs_structure_details
;
Flack <i>x</i> determined using 1318 quotients
[(<i>I</i>^+^)-(<i>I</i>^-^)]/[(<i>I</i>^+^)+(<i>I</i>^-^)]
(Parsons <i>et al.</i>, 2013)
;
_refine_ls_abs_structure_Flack 0.06(3)
_refine_ls_extinction_method none
_refine_ls_goodness_of_fit_ref 1.087
_refine_ls_hydrogen_treatment mixed
_refine_ls_matrix_type full
_refine_ls_number_parameters 237
_refine_ls_number_reflns 3700
_refine_ls_number_restraints 4
_refine_ls_restrained_S_all 1.087
_refine_ls_R_factor_all 0.0552
_refine_ls_R_factor_gt 0.0493
_refine_ls_shift/su_max 0.000
_refine_ls_shift/su_mean 0.000
_refine_ls_structure_factor_coef Fsqd
_refine_ls_weighting_details 'w=1/[\s^2^(Fo^2^)+(0.0454P)^2^+0.4761P] where P=(Fo^2^+2Fc^2^)/3'
_refine_ls_weighting_scheme calc
_refine_ls_wR_factor_gt 0.1082
_refine_ls_wR_factor_ref 0.1109
_reflns_number_gt 3381
_reflns_number_total 3700
_reflns_threshold_expression 'I > 2\s(I)'
_cod_data_source_file vm2308.cif
_cod_data_source_block I
_cod_original_sg_symbol_H-M 'P 21'
_cod_database_code 2023299
_shelx_space_group_comment
;
The symmetry employed for this shelxl refinement is uniquely defined
by the following loop, which should always be used as a source of
symmetry information in preference to the above space-group names.
They are only intended as comments.
;
_shelx_estimated_absorpt_t_min 0.924
_shelx_estimated_absorpt_t_max 0.988

loop_
_space_group_symop_operation_xyz
'x, y, z'
'-x, y+1/2, -z'

loop_
_atom_site_type_symbol
_atom_site_label
_atom_site_fract_x
_atom_site_fract_y
_atom_site_fract_z
_atom_site_U_iso_or_equiv
_atom_site_adp_type
_atom_site_calc_flag
_atom_site_occupancy
_atom_site_disorder_assembly
_atom_site_disorder_group
Cl Cl1 0.27934(12) 0.6674(2) 0.04167(9) 0.0495(3) Uani d 0.875(2) A 1
Cl Cl1A 0.6147(9) 0.3441(14) 0.3447(6) 0.0495(3) Uani d 0.125(2) A 2
O O1 0.0861(3) 0.3089(4) 0.3685(2) 0.0370(6) Uani d 1 . .
O O2 0.2464(2) 0.3392(4) 0.5976(2) 0.0374(6) Uani d 1 . .
N N1 0.1739(3) 0.6043(4) 0.4408(2) 0.0291(7) Uani d 1 . .
N N2 0.2548(3) 0.7696(4) 0.4533(2) 0.0298(7) Uani d 1 . .
N N3 0.0797(3) 0.4603(5) 0.6563(2) 0.0307(6) Uani d 1 . .
H H3 0.016(3) 0.559(4) 0.646(3) 0.037 Uiso d 1 . .
C C1 0.4556(3) 0.4862(3) 0.21149(17) 0.0290(9) Uani d 0.875(2) A 1
C C2 0.3839(3) 0.4761(4) 0.10839(17) 0.0290(9) Uani d 0.875(2) A 1
C C3 0.3975(3) 0.3096(4) 0.05509(14) 0.0363(10) Uani d 0.875(2) A 1
H H3A 0.348463 0.302757 -0.015380 0.044 Uiso calc 0.875(2) A 1
C C4 0.4828(3) 0.1532(4) 0.1049(2) 0.0441(12) Uani d 0.875(2) A 1
H H4 0.492079 0.039454 0.068461 0.053 Uiso calc 0.875(2) A 1
C C5 0.5545(3) 0.1633(3) 0.2080(2) 0.0420(10) Uani d 0.875(2) A 1
H H5 0.612792 0.056389 0.242031 0.050 Uiso calc 0.875(2) A 1
C C6 0.5409(3) 0.3298(4) 0.26129(15) 0.0355(10) Uani d 0.875(2) A 1
H H6 0.589890 0.336628 0.331761 0.043 Uiso calc 0.875(2) A 1
C C1A 0.418(2) 0.519(3) 0.1856(11) 0.0290(9) Uani d 0.125(2) A 2
C C2A 0.506(2) 0.356(3) 0.2204(7) 0.0290(9) Uani d 0.125(2) A 2
C C3A 0.508(2) 0.205(2) 0.1544(14) 0.0363(10) Uani d 0.125(2) A 2
H H3B 0.567692 0.093525 0.178101 0.044 Uiso calc 0.125(2) A 2
C C4A 0.423(2) 0.218(2) 0.0536(12) 0.0441(12) Uani d 0.125(2) A 2
H H4A 0.424547 0.114648 0.008509 0.053 Uiso calc 0.125(2) A 2
C C5A 0.336(2) 0.381(3) 0.0189(6) 0.0420(10) Uani d 0.125(2) A 2
H H5A 0.277563 0.389180 -0.049963 0.050 Uiso calc 0.125(2) A 2
C C6A 0.333(2) 0.531(2) 0.0849(12) 0.0355(10) Uani d 0.125(2) A 2
H H6A 0.273723 0.642592 0.061157 0.043 Uiso calc 0.125(2) A 2
C C7 0.4373(4) 0.6682(6) 0.2715(3) 0.0377(8) Uani d 1 . .
H H7A 0.530622 0.706460 0.320000 0.045 Uiso calc 1 A 1
H H7B 0.401834 0.780294 0.224379 0.045 Uiso calc 1 A 1
C C8 0.3387(3) 0.6365(5) 0.3282(2) 0.0275(7) Uani d 1 . .
C C9 0.2553(3) 0.4749(5) 0.3170(3) 0.0282(7) Uani d 1 . .
H H9 0.256025 0.375222 0.270067 0.034 Uiso calc 1 . .
C C10 0.1656(3) 0.4513(5) 0.3749(3) 0.0293(7) Uani d 1 . .
C C11 0.3333(3) 0.7870(5) 0.3987(2) 0.0275(7) Uani d 1 . .
C C12 0.4186(4) 0.9741(6) 0.4144(3) 0.0377(9) Uani d 1 . .
H H12A 0.394636 1.045273 0.350544 0.057 Uiso calc 1 . .
H H12B 0.518800 0.940812 0.439537 0.057 Uiso calc 1 . .
H H12C 0.397954 1.058368 0.463472 0.057 Uiso calc 1 . .
C C13 0.0906(4) 0.5972(5) 0.5049(3) 0.0318(8) Uani d 1 . .
H H13A -0.006953 0.558849 0.464055 0.038 Uiso calc 1 . .
H H13B 0.087788 0.730915 0.532710 0.038 Uiso calc 1 . .
C C14 0.1493(3) 0.4510(5) 0.5906(3) 0.0293(7) Uani d 1 . .
C C15 0.0918(3) 0.3325(6) 0.7371(3) 0.0308(8) Uani d 1 . .
C C16 0.1674(4) 0.1558(6) 0.7552(3) 0.0356(8) Uani d 1 . .
H H16 0.221207 0.120335 0.715397 0.043 Uiso calc 1 . .
C C17 0.1635(4) 0.0319(7) 0.8320(3) 0.0452(10) Uani d 1 . .
H H17 0.214380 -0.089253 0.843960 0.054 Uiso calc 1 . .
C C18 0.0871(5) 0.0822(7) 0.8909(3) 0.0505(11) Uani d 1 . .
H H18 0.084005 -0.004487 0.942638 0.061 Uiso calc 1 . .
C C19 0.0149(5) 0.2595(8) 0.8743(3) 0.0522(12) Uani d 1 . .
H H19 -0.036243 0.295941 0.915817 0.063 Uiso calc 1 . .
C C20 0.0162(4) 0.3842(7) 0.7983(3) 0.0400(9) Uani d 1 . .
H H20 -0.034335 0.505612 0.787291 0.048 Uiso calc 1 . .

loop_
_atom_site_aniso_label
_atom_site_aniso_U_11
_atom_site_aniso_U_22
_atom_site_aniso_U_33
_atom_site_aniso_U_12
_atom_site_aniso_U_13
_atom_site_aniso_U_23
Cl1 0.0450(6) 0.0538(7) 0.0516(6) 0.0160(6) 0.0197(5) 0.0161(6)
Cl1A 0.0450(6) 0.0538(7) 0.0516(6) 0.0160(6) 0.0197(5) 0.0161(6)
O1 0.0345(13) 0.0240(13) 0.0591(16) -0.0059(11) 0.0247(12) 0.0021(12)
O2 0.0287(13) 0.0395(16) 0.0501(15) 0.0115(12) 0.0215(11) 0.0096(12)
N1 0.0264(14) 0.0222(15) 0.0441(17) -0.0008(12) 0.0194(13) 0.0030(12)
N2 0.0280(15) 0.0199(14) 0.0423(17) 0.0021(12) 0.0137(13) 0.0044(13)
N3 0.0265(14) 0.0277(16) 0.0419(16) 0.0062(13) 0.0172(13) 0.0015(14)
C1 0.024(2) 0.028(2) 0.040(2) -0.0051(18) 0.0176(17) 0.0035(19)
C2 0.0255(19) 0.028(2) 0.037(2) -0.0005(16) 0.0149(16) 0.0055(19)
C3 0.039(2) 0.032(2) 0.046(2) -0.006(2) 0.024(2) -0.003(2)
C4 0.051(3) 0.027(2) 0.073(3) -0.003(2) 0.045(3) -0.006(2)
C5 0.037(2) 0.030(2) 0.067(3) 0.005(2) 0.028(2) 0.018(2)
C6 0.029(2) 0.040(3) 0.039(2) -0.0026(19) 0.0138(19) 0.015(2)
C1A 0.024(2) 0.028(2) 0.040(2) -0.0051(18) 0.0176(17) 0.0035(19)
C2A 0.0255(19) 0.028(2) 0.037(2) -0.0005(16) 0.0149(16) 0.0055(19)
C3A 0.039(2) 0.032(2) 0.046(2) -0.006(2) 0.024(2) -0.003(2)
C4A 0.051(3) 0.027(2) 0.073(3) -0.003(2) 0.045(3) -0.006(2)
C5A 0.037(2) 0.030(2) 0.067(3) 0.005(2) 0.028(2) 0.018(2)
C6A 0.029(2) 0.040(3) 0.039(2) -0.0026(19) 0.0138(19) 0.015(2)
C7 0.041(2) 0.0331(19) 0.046(2) -0.0146(19) 0.0252(17) -0.0070(19)
C8 0.0227(15) 0.0263(18) 0.0326(17) 0.0000(14) 0.0089(13) 0.0054(15)
C9 0.0264(16) 0.0240(18) 0.0350(17) -0.0009(15) 0.0121(13) 0.0015(15)
C10 0.0233(16) 0.0239(17) 0.0426(19) 0.0010(15) 0.0139(14) 0.0057(16)
C11 0.0238(16) 0.0235(17) 0.0355(19) -0.0001(14) 0.0109(14) 0.0037(15)
C12 0.0381(19) 0.0272(19) 0.053(2) -0.0102(17) 0.0222(17) -0.0051(18)
C13 0.0287(17) 0.0249(18) 0.049(2) 0.0045(14) 0.0221(16) 0.0034(15)
C14 0.0218(15) 0.0254(17) 0.0426(19) -0.0024(15) 0.0140(14) 0.0003(16)
C15 0.0247(16) 0.034(2) 0.0339(18) -0.0034(15) 0.0105(15) -0.0024(15)
C16 0.0340(18) 0.037(2) 0.0361(18) 0.0036(18) 0.0130(15) 0.0006(18)
C17 0.045(2) 0.046(3) 0.040(2) 0.0059(19) 0.0106(18) 0.0084(18)
C18 0.052(3) 0.057(3) 0.043(2) -0.003(2) 0.018(2) 0.016(2)
C19 0.047(2) 0.075(3) 0.042(2) 0.002(2) 0.025(2) 0.003(2)
C20 0.0321(19) 0.047(2) 0.044(2) 0.0025(18) 0.0175(17) -0.0005(18)

loop_
_atom_type_symbol
_atom_type_description
_atom_type_scat_dispersion_real
_atom_type_scat_dispersion_imag
_atom_type_scat_source
C C 0.0033 0.0016 'International Tables Vol C Tables 4.2.6.8 and 6.1.1.4'
H H 0.0000 0.0000 'International Tables Vol C Tables 4.2.6.8 and 6.1.1.4'
Cl Cl 0.1484 0.1585 'International Tables Vol C Tables 4.2.6.8 and 6.1.1.4'
N N 0.0061 0.0033 'International Tables Vol C Tables 4.2.6.8 and 6.1.1.4'
O O 0.0106 0.0060 'International Tables Vol C Tables 4.2.6.8 and 6.1.1.4'

loop_
_geom_angle_atom_site_label_1
_geom_angle_atom_site_label_2
_geom_angle_atom_site_label_3
_geom_angle_site_symmetry_1
_geom_angle_site_symmetry_3
_geom_angle
_geom_angle_publ_flag
N2 N1 C10 . . 126.2(3) ?
N2 N1 C13 . . 114.0(3) ?
C10 N1 C13 . . 119.7(3) ?
C11 N2 N1 . . 117.8(3) ?
C14 N3 C15 . . 128.2(3) ?
C14 N3 H3 . . 116(3) ?
C15 N3 H3 . . 115(3) ?
C2 C1 C6 . . 120.0 ?
C2 C1 C7 . . 120.2(2) ?
C6 C1 C7 . . 119.8(2) ?
C1 C2 C3 . . 120.0 ?
C1 C2 Cl1 . . 122.29(16) ?
C3 C2 Cl1 . . 117.70(16) ?
C4 C3 C2 . . 120.0 ?
C4 C3 H3A . . 120.0 ?
C2 C3 H3A . . 120.0 ?
C3 C4 C5 . . 120.0 ?
C3 C4 H4 . . 120.0 ?
C5 C4 H4 . . 120.0 ?
C6 C5 C4 . . 120.0 ?
C6 C5 H5 . . 120.0 ?
C4 C5 H5 . . 120.0 ?
C5 C6 C1 . . 120.0 ?
C5 C6 H6 . . 120.0 ?
C1 C6 H6 . . 120.0 ?
C2A C1A C6A . . 120.0 ?
C2A C1A C7 . . 110.6(14) ?
C6A C1A C7 . . 129.4(14) ?
C1A C2A C3A . . 120.0 ?
C1A C2A Cl1A . . 119.8(13) ?
C3A C2A Cl1A . . 120.2(13) ?
C4A C3A C2A . . 120.0 ?
C4A C3A H3B . . 120.0 ?
C2A C3A H3B . . 120.0 ?
C3A C4A C5A . . 120.0 ?
C3A C4A H4A . . 120.0 ?
C5A C4A H4A . . 120.0 ?
C6A C5A C4A . . 120.0 ?
C6A C5A H5A . . 120.0 ?
C4A C5A H5A . . 120.0 ?
C5A C6A C1A . . 120.0 ?
C5A C6A H6A . . 120.0 ?
C1A C6A H6A . . 120.0 ?
C8 C7 C1A . . 114.4(10) ?
C8 C7 C1 . . 114.7(3) ?
C8 C7 H7A . . 108.6 ?
C1 C7 H7A . . 108.6 ?
C8 C7 H7B . . 108.6 ?
C1 C7 H7B . . 108.6 ?
H7A C7 H7B . . 107.6 ?
C9 C8 C11 . . 118.0(3) ?
C9 C8 C7 . . 124.0(3) ?
C11 C8 C7 . . 118.1(3) ?
C8 C9 C10 . . 121.3(3) ?
C8 C9 H9 . . 119.3 ?
C10 C9 H9 . . 119.3 ?
O1 C10 N1 . . 120.7(3) ?
O1 C10 C9 . . 125.1(3) ?
N1 C10 C9 . . 114.2(3) ?
N2 C11 C8 . . 122.4(3) ?
N2 C11 C12 . . 115.5(3) ?
C8 C11 C12 . . 122.1(3) ?
C11 C12 H12A . . 109.5 ?
C11 C12 H12B . . 109.5 ?
H12A C12 H12B . . 109.5 ?
C11 C12 H12C . . 109.5 ?
H12A C12 H12C . . 109.5 ?
H12B C12 H12C . . 109.5 ?
N1 C13 C14 . . 112.1(3) ?
N1 C13 H13A . . 109.2 ?
C14 C13 H13A . . 109.2 ?
N1 C13 H13B . . 109.2 ?
C14 C13 H13B . . 109.2 ?
H13A C13 H13B . . 107.9 ?
O2 C14 N3 . . 125.3(3) ?
O2 C14 C13 . . 122.9(3) ?
N3 C14 C13 . . 111.8(3) ?
C16 C15 C20 . . 119.3(3) ?
C16 C15 N3 . . 123.8(3) ?
C20 C15 N3 . . 116.8(3) ?
C17 C16 C15 . . 119.5(3) ?
C17 C16 H16 . . 120.3 ?
C15 C16 H16 . . 120.3 ?
C18 C17 C16 . . 120.9(4) ?
C18 C17 H17 . . 119.5 ?
C16 C17 H17 . . 119.5 ?
C17 C18 C19 . . 119.4(4) ?
C17 C18 H18 . . 120.3 ?
C19 C18 H18 . . 120.3 ?
C20 C19 C18 . . 120.7(4) ?
C20 C19 H19 . . 119.6 ?
C18 C19 H19 . . 119.6 ?
C19 C20 C15 . . 120.1(4) ?
C19 C20 H20 . . 120.0 ?
C15 C20 H20 . . 120.0 ?

loop_
_geom_bond_atom_site_label_1
_geom_bond_atom_site_label_2
_geom_bond_site_symmetry_2
_geom_bond_distance
_geom_bond_publ_flag
Cl1 C2 . 1.726(2) ?
Cl1A C2A . 1.725(3) ?
O1 C10 . 1.238(4) ?
O2 C14 . 1.220(4) ?
N1 N2 . 1.360(4) ?
N1 C10 . 1.377(5) ?
N1 C13 . 1.454(4) ?
N2 C11 . 1.305(4) ?
N3 C14 . 1.363(4) ?
N3 C15 . 1.409(5) ?
N3 H3 . 0.902(14) ?
C1 C2 . 1.3900 ?
C1 C6 . 1.3900 ?
C1 C7 . 1.545(4) ?
C2 C3 . 1.3900 ?
C3 C4 . 1.3900 ?
C3 H3A . 0.9500 ?
C4 C5 . 1.3900 ?
C4 H4 . 0.9500 ?
C5 C6 . 1.3900 ?
C5 H5 . 0.9500 ?
C6 H6 . 0.9500 ?
C1A C2A . 1.3900 ?
C1A C6A . 1.3900 ?
C1A C7 . 1.544(5) ?
C2A C3A . 1.3900 ?
C3A C4A . 1.3900 ?
C3A H3B . 0.9500 ?
C4A C5A . 1.3900 ?
C4A H4A . 0.9500 ?
C5A C6A . 1.3900 ?
C5A H5A . 0.9500 ?
C6A H6A . 0.9500 ?
C7 C8 . 1.512(4) ?
C7 H7A . 0.9900 ?
C7 H7B . 0.9900 ?
C8 C9 . 1.356(5) ?
C8 C11 . 1.444(5) ?
C9 C10 . 1.443(5) ?
C9 H9 . 0.9500 ?
C11 C12 . 1.503(5) ?
C12 H12A . 0.9800 ?
C12 H12B . 0.9800 ?
C12 H12C . 0.9800 ?
C13 C14 . 1.517(5) ?
C13 H13A . 0.9900 ?
C13 H13B . 0.9900 ?
C15 C16 . 1.393(5) ?
C15 C20 . 1.397(5) ?
C16 C17 . 1.388(6) ?
C16 H16 . 0.9500 ?
C17 C18 . 1.377(6) ?
C17 H17 . 0.9500 ?
C18 C19 . 1.379(7) ?
C18 H18 . 0.9500 ?
C19 C20 . 1.376(6) ?
C19 H19 . 0.9500 ?
C20 H20 . 0.9500 ?

loop_
_geom_hbond_atom_site_label_D
_geom_hbond_atom_site_label_H
_geom_hbond_atom_site_label_A
_geom_hbond_site_symmetry_A
_geom_hbond_distance_DH
_geom_hbond_distance_HA
_geom_hbond_distance_DA
_geom_hbond_angle_DHA
_geom_hbond_publ_flag
N3 H3 O1 2_556 0.902(14) 1.955(16) 2.843(4) 168(4) yes
C3 H3A Cg3 1_554 0.95 2.94 3.791(3) 149 y
C7 H7A O2 2_656 0.99 2.33 3.303(5) 167 y
C12 H12B Cg1 2_656 0.98 2.99 3.670(4) 128 y
C16 H16 O2 . 0.95 2.32 2.918(4) 121 yes

loop_
_geom_torsion_atom_site_label_1
_geom_torsion_atom_site_label_2
_geom_torsion_atom_site_label_3
_geom_torsion_atom_site_label_4
_geom_torsion_site_symmetry_1
_geom_torsion_site_symmetry_2
_geom_torsion_site_symmetry_3
_geom_torsion_site_symmetry_4
_geom_torsion
_geom_torsion_publ_flag
C10 N1 N2 C11 . . . . -0.4(5) ?
C13 N1 N2 C11 . . . . 179.7(3) ?
C6 C1 C2 C3 . . . . 0.0 ?
C7 C1 C2 C3 . . . . -178.2(3) ?
C6 C1 C2 Cl1 . . . . -178.6(2) ?
C7 C1 C2 Cl1 . . . . 3.2(3) ?
C1 C2 C3 C4 . . . . 0.0 ?
Cl1 C2 C3 C4 . . . . 178.6(2) ?
C2 C3 C4 C5 . . . . 0.0 ?
C3 C4 C5 C6 . . . . 0.0 ?
C4 C5 C6 C1 . . . . 0.0 ?
C2 C1 C6 C5 . . . . 0.0 ?
C7 C1 C6 C5 . . . . 178.2(3) ?
C6A C1A C2A C3A . . . . 0.0 ?
C7 C1A C2A C3A . . . . -178.3(19) ?
C6A C1A C2A Cl1A . . . . 178.2(17) ?
C7 C1A C2A Cl1A . . . . -0.1(16) ?
C1A C2A C3A C4A . . . . 0.0 ?
Cl1A C2A C3A C4A . . . . -178.2(17) ?
C2A C3A C4A C5A . . . . 0.0 ?
C3A C4A C5A C6A . . . . 0.0 ?
C4A C5A C6A C1A . . . . 0.0 ?
C2A C1A C6A C5A . . . . 0.0 ?
C7 C1A C6A C5A . . . . 178(2) ?
C2A C1A C7 C8 . . . . -91.0(12) ?
C6A C1A C7 C8 . . . . 90.9(16) ?
C2 C1 C7 C8 . . . . 101.0(3) ?
C6 C1 C7 C8 . . . . -77.2(3) ?
C1A C7 C8 C9 . . . . 9.9(9) ?
C1 C7 C8 C9 . . . . -9.7(5) ?
C1A C7 C8 C11 . . . . -170.3(8) ?
C1 C7 C8 C11 . . . . 170.1(3) ?
C11 C8 C9 C10 . . . . -1.1(5) ?
C7 C8 C9 C10 . . . . 178.7(3) ?
N2 N1 C10 O1 . . . . -178.7(3) ?
C13 N1 C10 O1 . . . . 1.1(5) ?
N2 N1 C10 C9 . . . . 1.2(5) ?
C13 N1 C10 C9 . . . . -179.0(3) ?
C8 C9 C10 O1 . . . . 179.6(3) ?
C8 C9 C10 N1 . . . . -0.3(5) ?
N1 N2 C11 C8 . . . . -1.3(5) ?
N1 N2 C11 C12 . . . . 179.0(3) ?
C9 C8 C11 N2 . . . . 2.0(5) ?
C7 C8 C11 N2 . . . . -177.8(3) ?
C9 C8 C11 C12 . . . . -178.3(3) ?
C7 C8 C11 C12 . . . . 1.9(5) ?
N2 N1 C13 C14 . . . . -105.6(3) ?
C10 N1 C13 C14 . . . . 74.6(4) ?
C15 N3 C14 O2 . . . . -8.2(6) ?
C15 N3 C14 C13 . . . . 171.3(3) ?
N1 C13 C14 O2 . . . . -7.1(5) ?
N1 C13 C14 N3 . . . . 173.5(3) ?
C14 N3 C15 C16 . . . . -8.5(6) ?
C14 N3 C15 C20 . . . . 175.1(3) ?
C20 C15 C16 C17 . . . . 1.6(5) ?
N3 C15 C16 C17 . . . . -174.7(4) ?
C15 C16 C17 C18 . . . . -0.6(6) ?
C16 C17 C18 C19 . . . . -0.9(7) ?
C17 C18 C19 C20 . . . . 1.4(7) ?
C18 C19 C20 C15 . . . . -0.4(6) ?
C16 C15 C20 C19 . . . . -1.1(6) ?
N3 C15 C20 C19 . . . . 175.4(4) ?
